data_2106255
loop_
_publ_author_name
'Bigoli, F.'
'Manotti Lanfredi, A.M.'
'Tiripicchio Camellini, M.'
'Tiripicchio, A.'

_publ_section_title
;
 Crystal and molecular structure of hexaquomagnesium
 trihydrogenhexaoxoiodate(VII)
;
_journal_name_full 'Acta Crystallographica B (24,1968-38,1982)'
_journal_page_first 1075
_journal_page_last 1079
_journal_volume 26
_journal_year 1970
_chemical_formula_sum 'H15 I Mg O12'
_chemical_name_systematic '(Mg (H2 O)6) H3 I O6'
_space_group_IT_number 7
_symmetry_space_group_name_Hall 'P -2yc'
_symmetry_space_group_name_H-M 'P 1 c 1'
_cell_angle_alpha 90
_cell_angle_beta 116.9
_cell_angle_gamma 90
_cell_formula_units_Z 2
_cell_length_a 5.18
_cell_length_b 9.886
_cell_length_c 10.625
_cell_volume 485.228
_citation_journal_id_ASTM ACBCAR
_cod_data_source_file Bigoli_ACBCAR_1970_1778.cif
_cod_data_source_block H15I1Mg1O12
_cod_original_cell_volume 485.2276
_cod_original_formula_sum 'H15 I1 Mg1 O12'
_cod_database_code 2106255

loop_
_symmetry_equiv_pos_as_xyz
x,y,z
x,-y,z+1/2

loop_
_atom_site_label
_atom_site_type_symbol
_atom_site_fract_x
_atom_site_fract_y
_atom_site_fract_z
_atom_site_occupancy
_atom_site_U_iso_or_equiv
O1 O-2 -0.1025 0.1054 0.078 1 0.0
O10 O-2 0.2976 0.4168 0.7725 1 0.0
Mg1 Mg+2 -0.0295 0.2869 0.7516 1 0.0
O12 O-2 0.0633 0.1672 0.6129 1 0.0
O11 O-2 -0.0851 0.4095 0.9021 1 0.0
O4 O-2 0.207 0.3304 0.1759 1 0.0
O5 O-2 -0.3447 0.3252 0.1337 1 0.0
I1 I+7 0 0.2206 0.25 1 0.0
O3 O-2 0.1085 0.3319 0.408 1 0.0
O2 O-2 -0.2034 0.1064 0.3005 1 0.0
O6 O-2 0.3463 0.1086 0.3543 1 0.0
O8 O-2 -0.341 0.1485 0.7398 1 0.0
O9 O-2 -0.3292 0.3993 0.5875 1 0.0
O7 O-2 0.3528 0.1541 0.9173 1 0.0
